data_4308459
loop_
_publ_author_name
'Yun-Bo Jiang'
'Hui-Zhong Kou'
'Ru-Ji Wang'
'Ai-Li Cui'
'Joan Ribas'

_publ_contact_author_email KOUHZ@MAIL.TSINGHUA.EDU.CN
_publ_contact_author_name 'Hui-Zhong Kou'
_publ_section_title
;
Synthesis, Crystal Structure, and Magnetic Properties of Oxime-Bridged
Polynuclear Ni(II) and Cu(II) Complexes
;
_journal_name_full 'Inorganic Chemistry'
_journal_page_first 709
_journal_page_last 715
_journal_paper_doi 10.1021/ic048729m
_journal_volume 44
_journal_year 2005
_chemical_formula_sum 'C18 H48 Cl2 Cu3 N6 O12'
_chemical_formula_weight 802.14
_space_group_IT_number 14
_symmetry_cell_setting monoclinic
_symmetry_space_group_name_Hall '-P 2ybc'
_symmetry_space_group_name_H-M 'P 1 21/c 1'
_atom_sites_solution_hydrogens geom
_atom_sites_solution_primary direct
_atom_sites_solution_secondary difmap
_audit_creation_method SHELXL-97
_cell_angle_alpha 90.00
_cell_angle_beta 92.45(3)
_cell_angle_gamma 90.00
_cell_formula_units_Z 4
_cell_length_a 12.611(3)
_cell_length_b 21.931(4)
_cell_length_c 11.987(2)
_cell_measurement_temperature 293(2)
_cell_volume 3312.2(11)
_computing_cell_refinement 'SMART (Bruker, 2000)'
_computing_data_collection 'SMART (Bruker, 2000)'
_computing_data_reduction 'SAINT (Bruker, 2000)'
_computing_molecular_graphics 'PLATON (Spek, 2002)'
_computing_publication_material 'SHELXL-97 (Sheldrick, 1997)'
_computing_structure_refinement 'SHELXL-97 (Sheldrick, 1997)'
_computing_structure_solution 'SHELXS-97 (Sheldrick, 1997)'
_diffrn_ambient_temperature 293(2)
_diffrn_detector_area_resol_mean '15\\times15 microns'
_diffrn_measured_fraction_theta_full 0.998
_diffrn_measured_fraction_theta_max 0.998
_diffrn_measurement_device_type 'CCD area detector'
_diffrn_measurement_method 'phi and omega scans'
_diffrn_radiation_monochromator graphite
_diffrn_radiation_source 'fine-focus sealed tube'
_diffrn_radiation_type MoK\a
_diffrn_radiation_wavelength 0.71073
_diffrn_reflns_av_R_equivalents 0.1094
_diffrn_reflns_av_sigmaI/netI 0.1174
_diffrn_reflns_limit_h_max 14
_diffrn_reflns_limit_h_min -14
_diffrn_reflns_limit_k_max 22
_diffrn_reflns_limit_k_min -26
_diffrn_reflns_limit_l_max 14
_diffrn_reflns_limit_l_min -14
_diffrn_reflns_number 18486
_diffrn_reflns_theta_full 25.00
_diffrn_reflns_theta_max 25.00
_diffrn_reflns_theta_min 1.94
_diffrn_standards_decay_% 0
_exptl_absorpt_coefficient_mu 2.130
_exptl_absorpt_correction_T_max 0.810
_exptl_absorpt_correction_T_min 0.648
_exptl_absorpt_correction_type multi-scan
_exptl_absorpt_process_details 'SADABS (Bruker, 2000)'
_exptl_crystal_colour blue
_exptl_crystal_density_diffrn 1.609
_exptl_crystal_density_method 'not measured'
_exptl_crystal_description platelet
_exptl_crystal_F_000 1660
_exptl_crystal_size_max 0.2
_exptl_crystal_size_mid 0.2
_exptl_crystal_size_min 0.1
_refine_diff_density_max 0.516
_refine_diff_density_min -0.509
_refine_diff_density_rms 0.103
_refine_ls_extinction_method none
_refine_ls_goodness_of_fit_ref 1.064
_refine_ls_hydrogen_treatment mixed
_refine_ls_matrix_type full
_refine_ls_number_parameters 370
_refine_ls_number_reflns 5814
_refine_ls_number_restraints 0
_refine_ls_restrained_S_all 1.064
_refine_ls_R_factor_all 0.1208
_refine_ls_R_factor_gt 0.0658
_refine_ls_shift/su_max 0.001
_refine_ls_shift/su_mean 0.000
_refine_ls_structure_factor_coef Fsqd
_refine_ls_weighting_details 'calc w=1/[\s^2^(Fo^2^)+(0.0200P)^2^+0.0000P] where P=(Fo^2^+2Fc^2^)/3'
_refine_ls_weighting_scheme calc
_refine_ls_wR_factor_gt 0.0985
_refine_ls_wR_factor_ref 0.1091
_reflns_number_gt 3601
_reflns_number_total 5814
_reflns_threshold_expression >2sigma(I)
_cod_data_source_file ic048729msi20040921_025007_1.cif
_cod_data_source_block Cu3
_cod_depositor_comments
;
The following automatic conversions were performed:
'_symmetry_cell_setting' value 'Monoclinic' changed to 'monoclinic'
according to '/home/saulius/struct/CIF-dictionaries/cif_core.dic'
dictionary named 'cif_core.dic' version 2.4.1 from 2010-06-29.

Automatic conversion script
Id: cif_fix_enum 1527 2010-12-29 10:47:43Z saulius 
;
_cod_database_code 4308459

loop_
_symmetry_equiv_pos_as_xyz
'x, y, z'
'-x, y+1/2, -z+1/2'
'-x, -y, -z'
'x, -y-1/2, z-1/2'

loop_
_atom_site_label
_atom_site_type_symbol
_atom_site_fract_x
_atom_site_fract_y
_atom_site_fract_z
_atom_site_U_iso_or_equiv
_atom_site_adp_type
_atom_site_occupancy
_atom_site_symmetry_multiplicity
_atom_site_calc_flag
_atom_site_refinement_flags
_atom_site_disorder_assembly
_atom_site_disorder_group
Cu1 Cu 0.19136(6) 0.67386(3) 0.45473(7) 0.0321(2) Uani 1 1 d . . .
Cu2 Cu 0.03891(6) 0.78771(3) 0.45424(7) 0.0321(2) Uani 1 1 d . . .
Cu3 Cu 0.28217(6) 0.80461(3) 0.45094(7) 0.0315(2) Uani 1 1 d . . .
N6 N 0.3477(4) 0.6845(2) 0.4460(4) 0.0313(14) Uani 1 1 d . . .
O5 O 0.1653(3) 0.75429(17) 0.3852(3) 0.0311(11) Uani 1 1 d . . .
H5F H 0.1610 0.7538 0.3034 0.037 Uiso 1 1 calc R . .
O7 O 0.0407(3) 0.65740(19) 0.4392(4) 0.0438(13) Uani 1 1 d . . .
N2 N 0.1913(4) 0.8775(2) 0.4461(5) 0.0346(14) Uani 1 1 d . . .
N4 N -0.0248(4) 0.7064(2) 0.4569(4) 0.0327(14) Uani 1 1 d . . .
O6 O 0.0860(3) 0.86826(18) 0.4179(4) 0.0400(12) Uani 1 1 d . . .
C14 C 0.4213(5) 0.6443(3) 0.4637(6) 0.0355(17) Uani 1 1 d . . .
O8 O 0.3796(3) 0.74136(18) 0.4159(4) 0.0339(11) Uani 1 1 d . . .
C6 C 0.4958(5) 0.9317(3) 0.6224(6) 0.057(2) Uani 1 1 d . . .
H6A H 0.5297 0.9052 0.6768 0.086 Uiso 1 1 calc R . .
H6B H 0.4861 0.9713 0.6547 0.086 Uiso 1 1 calc R . .
H6C H 0.5395 0.9353 0.5590 0.086 Uiso 1 1 calc R . .
N3 N -0.0812(4) 0.8284(2) 0.5254(4) 0.0402(15) Uani 1 1 d . . .
H3A H -0.0536 0.8536 0.5783 0.048 Uiso 1 1 calc R . .
H3E H -0.1143 0.8520 0.4732 0.048 Uiso 1 1 calc R . .
N5 N 0.2045(4) 0.5901(2) 0.5174(5) 0.0406(15) Uani 1 1 d . . .
H5A H 0.1526 0.5854 0.5659 0.049 Uiso 1 1 calc R . .
H5E H 0.1910 0.5638 0.4610 0.049 Uiso 1 1 calc R . .
C2 C 0.2202(5) 0.9326(3) 0.4651(6) 0.0385(18) Uani 1 1 d . . .
C9 C -0.1225(5) 0.6930(3) 0.4710(6) 0.0352(17) Uani 1 1 d . . .
N1 N 0.4020(4) 0.8452(2) 0.5294(4) 0.0341(14) Uani 1 1 d . . .
H1A H 0.4277 0.8191 0.5818 0.041 Uiso 1 1 calc R . .
H1F H 0.4530 0.8499 0.4798 0.041 Uiso 1 1 calc R . .
C13 C 0.5356(5) 0.6606(3) 0.4520(6) 0.052(2) Uani 1 1 d . . .
H13A H 0.5410 0.7029 0.4324 0.079 Uiso 1 1 calc R . .
H13B H 0.5648 0.6361 0.3946 0.079 Uiso 1 1 calc R . .
H13C H 0.5742 0.6534 0.5215 0.079 Uiso 1 1 calc R . .
C16 C 0.3060(5) 0.5708(3) 0.5754(6) 0.0423(19) Uani 1 1 d . . .
C3 C 0.3329(5) 0.9476(3) 0.4988(6) 0.0405(19) Uani 1 1 d . . .
H3B H 0.3348 0.9888 0.5282 0.049 Uiso 1 1 calc R . .
H3C H 0.3739 0.9474 0.4321 0.049 Uiso 1 1 calc R . .
O9 O 0.4812(4) 0.7569(2) 0.7092(4) 0.0666(16) Uani 1 1 d . . .
C7 C -0.1641(5) 0.7908(3) 0.5781(6) 0.0379(18) Uani 1 1 d . . .
C8 C -0.2015(5) 0.7421(3) 0.4950(6) 0.0417(19) Uani 1 1 d . . .
H8A H -0.2644 0.7229 0.5229 0.050 Uiso 1 1 calc R . .
H8B H -0.2222 0.7620 0.4251 0.050 Uiso 1 1 calc R . .
C4 C 0.3888(5) 0.9054(3) 0.5854(6) 0.0378(18) Uani 1 1 d . . .
C17 C 0.3242(6) 0.6080(3) 0.6812(6) 0.057(2) Uani 1 1 d . . .
H17A H 0.3267 0.6506 0.6626 0.085 Uiso 1 1 calc R . .
H17B H 0.3903 0.5962 0.7178 0.085 Uiso 1 1 calc R . .
H17C H 0.2673 0.6009 0.7303 0.085 Uiso 1 1 calc R . .
C15 C 0.3969(5) 0.5801(3) 0.4950(6) 0.046(2) Uani 1 1 d . . .
H15A H 0.4608 0.5622 0.5289 0.055 Uiso 1 1 calc R . .
H15B H 0.3796 0.5576 0.4270 0.055 Uiso 1 1 calc R . .
C5 C 0.3192(6) 0.8962(3) 0.6857(6) 0.053(2) Uani 1 1 d . . .
H5B H 0.3546 0.8694 0.7386 0.079 Uiso 1 1 calc R . .
H5C H 0.2527 0.8785 0.6609 0.079 Uiso 1 1 calc R . .
H5D H 0.3067 0.9348 0.7204 0.079 Uiso 1 1 calc R . .
C1 C 0.1425(6) 0.9849(3) 0.4520(7) 0.070(3) Uani 1 1 d . . .
H1B H 0.0735 0.9693 0.4305 0.105 Uiso 1 1 calc R . .
H1C H 0.1657 1.0123 0.3956 0.105 Uiso 1 1 calc R . .
H1D H 0.1391 1.0063 0.5217 0.105 Uiso 1 1 calc R . .
C18 C 0.3019(6) 0.5026(3) 0.6032(7) 0.063(2) Uani 1 1 d . . .
H18A H 0.2895 0.4797 0.5357 0.095 Uiso 1 1 calc R . .
H18B H 0.2455 0.4952 0.6528 0.095 Uiso 1 1 calc R . .
H18C H 0.3682 0.4903 0.6386 0.095 Uiso 1 1 calc R . .
Cl1 Cl 0.34375(16) 0.39188(10) 0.22104(18) 0.0541(6) Uani 1 1 d . . .
O4 O 0.3423(5) 0.3359(3) 0.2730(6) 0.120(3) Uani 1 1 d . . .
O3 O 0.4246(5) 0.3944(3) 0.1460(6) 0.109(2) Uani 1 1 d . . .
O2 O 0.2461(5) 0.4017(3) 0.1668(6) 0.115(3) Uani 1 1 d . . .
O1 O 0.3593(6) 0.4376(3) 0.3034(6) 0.121(3) Uani 1 1 d . . .
O10 O 0.1221(5) 0.4932(2) 0.3163(5) 0.090(2) Uani 1 1 d . . .
O12 O 0.0357(4) 0.8970(3) 0.1956(5) 0.0824(19) Uani 1 1 d . . .
C11 C -0.1171(6) 0.7632(3) 0.6860(6) 0.056(2) Uani 1 1 d . . .
H11A H -0.0579 0.7377 0.6695 0.084 Uiso 1 1 calc R . .
H11B H -0.1701 0.7393 0.7209 0.084 Uiso 1 1 calc R . .
H11C H -0.0936 0.7953 0.7356 0.084 Uiso 1 1 calc R . .
O11 O 0.0114(5) 0.5983(3) 0.2256(5) 0.100(2) Uani 1 1 d . . .
C10 C -0.1632(6) 0.6293(3) 0.4661(7) 0.066(3) Uani 1 1 d . . .
H10A H -0.1060 0.6019 0.4516 0.099 Uiso 1 1 calc R . .
H10B H -0.2172 0.6260 0.4075 0.099 Uiso 1 1 calc R . .
H10C H -0.1927 0.6190 0.5362 0.099 Uiso 1 1 calc R . .
Cl2 Cl 0.17420(13) 0.75321(8) 0.62876(14) 0.0417(5) Uani 1 1 d . . .
C12 C -0.2605(5) 0.8319(3) 0.6040(7) 0.060(2) Uani 1 1 d . . .
H12A H -0.2386 0.8625 0.6575 0.089 Uiso 1 1 calc R . .
H12B H -0.3155 0.8074 0.6341 0.089 Uiso 1 1 calc R . .
H12C H -0.2869 0.8512 0.5366 0.089 Uiso 1 1 calc R . .

loop_
_atom_site_aniso_label
_atom_site_aniso_U_11
_atom_site_aniso_U_22
_atom_site_aniso_U_33
_atom_site_aniso_U_23
_atom_site_aniso_U_13
_atom_site_aniso_U_12
Cu1 0.0283(4) 0.0309(5) 0.0372(6) -0.0006(4) 0.0028(4) -0.0025(4)
Cu2 0.0301(4) 0.0322(5) 0.0345(5) 0.0014(4) 0.0053(4) -0.0023(4)
Cu3 0.0306(4) 0.0282(5) 0.0361(6) -0.0022(4) 0.0055(4) -0.0013(4)
N6 0.030(3) 0.032(3) 0.032(4) -0.001(3) 0.002(3) 0.003(3)
O5 0.035(2) 0.035(3) 0.024(3) -0.001(2) 0.006(2) 0.000(2)
O7 0.037(3) 0.031(3) 0.064(4) -0.005(2) 0.001(3) -0.007(2)
N2 0.038(3) 0.029(3) 0.037(4) 0.002(3) 0.004(3) -0.007(3)
N4 0.025(3) 0.032(3) 0.041(4) -0.006(3) 0.000(3) 0.002(3)
O6 0.032(3) 0.035(3) 0.054(4) 0.012(2) 0.003(3) 0.000(2)
C14 0.033(4) 0.042(4) 0.031(5) -0.003(3) 0.005(3) 0.003(4)
O8 0.031(2) 0.025(2) 0.046(3) -0.001(2) 0.015(2) -0.001(2)
C6 0.060(5) 0.044(5) 0.068(6) -0.016(4) -0.003(5) -0.008(4)
N3 0.040(3) 0.041(3) 0.041(4) 0.006(3) 0.011(3) 0.005(3)
N5 0.037(3) 0.039(3) 0.046(4) 0.006(3) 0.001(3) -0.009(3)
C2 0.040(4) 0.040(5) 0.036(5) 0.005(4) 0.009(4) 0.003(4)
C9 0.032(4) 0.037(4) 0.036(5) -0.001(3) -0.004(3) -0.006(3)
N1 0.038(3) 0.027(3) 0.037(4) -0.002(3) 0.002(3) -0.003(3)
C13 0.035(4) 0.059(5) 0.064(6) 0.010(4) 0.010(4) 0.013(4)
C16 0.042(4) 0.032(4) 0.052(6) 0.001(4) -0.001(4) -0.001(4)
C3 0.049(5) 0.025(4) 0.047(5) -0.004(3) 0.006(4) -0.008(3)
O9 0.081(4) 0.066(4) 0.054(4) 0.009(3) 0.019(3) 0.012(3)
C7 0.029(4) 0.040(4) 0.046(5) 0.002(4) 0.012(4) -0.005(3)
C8 0.031(4) 0.050(5) 0.044(5) 0.003(4) 0.003(4) -0.003(4)
C4 0.044(4) 0.033(4) 0.036(5) -0.001(3) -0.004(4) -0.008(4)
C17 0.052(5) 0.065(6) 0.052(6) 0.004(5) 0.000(4) -0.012(4)
C15 0.047(4) 0.033(4) 0.057(6) -0.008(4) 0.001(4) 0.000(4)
C5 0.067(5) 0.052(5) 0.040(5) -0.009(4) 0.010(4) 0.001(4)
C1 0.057(5) 0.050(5) 0.102(8) -0.005(5) -0.006(5) 0.010(4)
C18 0.062(5) 0.036(5) 0.091(7) 0.031(4) -0.004(5) -0.002(4)
Cl1 0.0530(13) 0.0584(14) 0.0513(15) 0.0074(11) 0.0067(12) 0.0064(11)
O4 0.121(6) 0.080(5) 0.160(8) 0.061(5) 0.015(5) 0.005(4)
O3 0.083(4) 0.162(7) 0.084(5) 0.009(5) 0.039(4) -0.004(5)
O2 0.078(5) 0.160(7) 0.104(6) -0.017(5) -0.026(4) 0.041(5)
O1 0.143(7) 0.101(5) 0.119(7) -0.046(5) 0.009(5) 0.001(5)
O10 0.092(4) 0.078(4) 0.100(6) 0.006(4) 0.015(4) 0.020(4)
O12 0.069(4) 0.111(5) 0.067(5) 0.000(4) 0.007(3) 0.012(4)
C11 0.069(5) 0.062(5) 0.038(5) 0.003(4) 0.014(5) -0.007(4)
O11 0.136(6) 0.088(5) 0.075(5) 0.000(4) -0.025(4) 0.035(4)
C10 0.047(5) 0.057(5) 0.094(8) -0.008(5) 0.005(5) -0.015(4)
Cl2 0.0450(10) 0.0508(11) 0.0295(11) 0.0013(9) 0.0023(9) -0.0034(9)
C12 0.044(5) 0.064(5) 0.072(6) -0.006(5) 0.020(5) 0.002(4)

loop_
_atom_type_symbol
_atom_type_description
_atom_type_scat_dispersion_real
_atom_type_scat_dispersion_imag
_atom_type_scat_source
C C 0.0033 0.0016 'International Tables Vol C Tables 4.2.6.8 and 6.1.1.4'
H H 0.0000 0.0000 'International Tables Vol C Tables 4.2.6.8 and 6.1.1.4'
N N 0.0061 0.0033 'International Tables Vol C Tables 4.2.6.8 and 6.1.1.4'
O O 0.0106 0.0060 'International Tables Vol C Tables 4.2.6.8 and 6.1.1.4'
Cu Cu 0.3201 1.2651 'International Tables Vol C Tables 4.2.6.8 and 6.1.1.4'
Cl Cl 0.1484 0.1585 'International Tables Vol C Tables 4.2.6.8 and 6.1.1.4'

loop_
_geom_angle_atom_site_label_1
_geom_angle_atom_site_label_2
_geom_angle_atom_site_label_3
_geom_angle
_geom_angle_site_symmetry_1
_geom_angle_site_symmetry_3
_geom_angle_publ_flag
O7 Cu1 O5 88.92(17) . . ?
O7 Cu1 N5 85.98(19) . . ?
O5 Cu1 N5 174.4(2) . . ?
O7 Cu1 N6 170.6(2) . . ?
O5 Cu1 N6 91.15(19) . . ?
N5 Cu1 N6 93.5(2) . . ?
O7 Cu1 Cl2 94.76(14) . . ?
O5 Cu1 Cl2 74.67(13) . . ?
N5 Cu1 Cl2 107.94(17) . . ?
N6 Cu1 Cl2 94.37(15) . . ?
O6 Cu2 N4 166.8(2) . . ?
O6 Cu2 O5 89.04(16) . . ?
N4 Cu2 O5 90.46(18) . . ?
O6 Cu2 N3 86.15(19) . . ?
N4 Cu2 N3 94.7(2) . . ?
O5 Cu2 N3 174.80(19) . . ?
O6 Cu2 Cl2 103.76(15) . . ?
N4 Cu2 Cl2 88.76(16) . . ?
O5 Cu2 Cl2 74.32(13) . . ?
N3 Cu2 Cl2 104.92(17) . . ?
O8 Cu3 N1 86.87(19) . . ?
O8 Cu3 N2 164.3(2) . . ?
N1 Cu3 N2 94.7(2) . . ?
O8 Cu3 O5 88.98(17) . . ?
N1 Cu3 O5 172.30(19) . . ?
N2 Cu3 O5 91.0(2) . . ?
C14 N6 O8 116.8(5) . . ?
C14 N6 Cu1 128.1(4) . . ?
O8 N6 Cu1 115.1(4) . . ?
Cu2 O5 Cu1 106.19(17) . . ?
Cu2 O5 Cu3 103.17(18) . . ?
Cu1 O5 Cu3 102.90(19) . . ?
Cu2 O5 H5F 114.4 . . ?
Cu1 O5 H5F 114.4 . . ?
Cu3 O5 H5F 114.4 . . ?
N4 O7 Cu1 115.6(3) . . ?
C2 N2 O6 116.6(5) . . ?
C2 N2 Cu3 126.9(5) . . ?
O6 N2 Cu3 116.4(4) . . ?
C9 N4 O7 115.3(5) . . ?
C9 N4 Cu2 127.4(5) . . ?
O7 N4 Cu2 117.3(3) . . ?
N2 O6 Cu2 112.7(3) . . ?
N6 C14 C15 122.1(6) . . ?
N6 C14 C13 120.6(6) . . ?
C15 C14 C13 117.3(6) . . ?
N6 O8 Cu3 114.0(3) . . ?
C4 C6 H6A 109.5 . . ?
C4 C6 H6B 109.5 . . ?
H6A C6 H6B 109.5 . . ?
C4 C6 H6C 109.5 . . ?
H6A C6 H6C 109.5 . . ?
H6B C6 H6C 109.5 . . ?
C7 N3 Cu2 119.6(4) . . ?
C7 N3 H3A 107.4 . . ?
Cu2 N3 H3A 107.4 . . ?
C7 N3 H3E 107.4 . . ?
Cu2 N3 H3E 107.4 . . ?
H3A N3 H3E 106.9 . . ?
C16 N5 Cu1 119.6(4) . . ?
C16 N5 H5A 107.4 . . ?
Cu1 N5 H5A 107.4 . . ?
C16 N5 H5E 107.4 . . ?
Cu1 N5 H5E 107.4 . . ?
H5A N5 H5E 106.9 . . ?
N2 C2 C3 121.0(6) . . ?
N2 C2 C1 121.3(6) . . ?
C3 C2 C1 117.7(6) . . ?
N4 C9 C10 122.7(6) . . ?
N4 C9 C8 120.6(6) . . ?
C10 C9 C8 116.7(5) . . ?
C4 N1 Cu3 121.2(4) . . ?
C4 N1 H1A 107.0 . . ?
Cu3 N1 H1A 107.0 . . ?
C4 N1 H1F 107.0 . . ?
Cu3 N1 H1F 107.0 . . ?
H1A N1 H1F 106.8 . . ?
C14 C13 H13A 109.5 . . ?
C14 C13 H13B 109.5 . . ?
H13A C13 H13B 109.5 . . ?
C14 C13 H13C 109.5 . . ?
H13A C13 H13C 109.5 . . ?
H13B C13 H13C 109.5 . . ?
N5 C16 C17 109.4(6) . . ?
N5 C16 C18 110.0(6) . . ?
C17 C16 C18 110.3(6) . . ?
N5 C16 C15 108.5(6) . . ?
C17 C16 C15 111.2(6) . . ?
C18 C16 C15 107.3(6) . . ?
C2 C3 C4 116.9(5) . . ?
C2 C3 H3B 108.1 . . ?
C4 C3 H3B 108.1 . . ?
C2 C3 H3C 108.1 . . ?
C4 C3 H3C 108.1 . . ?
H3B C3 H3C 107.3 . . ?
N3 C7 C8 108.3(5) . . ?
N3 C7 C11 108.9(5) . . ?
C8 C7 C11 112.1(6) . . ?
N3 C7 C12 109.3(5) . . ?
C8 C7 C12 108.4(5) . . ?
C11 C7 C12 109.8(6) . . ?
C9 C8 C7 116.0(6) . . ?
C9 C8 H8A 108.3 . . ?
C7 C8 H8A 108.3 . . ?
C9 C8 H8B 108.3 . . ?
C7 C8 H8B 108.3 . . ?
H8A C8 H8B 107.4 . . ?
N1 C4 C6 110.6(5) . . ?
N1 C4 C5 108.3(5) . . ?
C6 C4 C5 110.7(6) . . ?
N1 C4 C3 106.5(6) . . ?
C6 C4 C3 110.2(6) . . ?
C5 C4 C3 110.4(6) . . ?
C16 C17 H17A 109.5 . . ?
C16 C17 H17B 109.5 . . ?
H17A C17 H17B 109.5 . . ?
C16 C17 H17C 109.5 . . ?
H17A C17 H17C 109.5 . . ?
H17B C17 H17C 109.5 . . ?
C14 C15 C16 116.6(5) . . ?
C14 C15 H15A 108.1 . . ?
C16 C15 H15A 108.1 . . ?
C14 C15 H15B 108.1 . . ?
C16 C15 H15B 108.1 . . ?
H15A C15 H15B 107.3 . . ?
C4 C5 H5B 109.5 . . ?
C4 C5 H5C 109.5 . . ?
H5B C5 H5C 109.5 . . ?
C4 C5 H5D 109.5 . . ?
H5B C5 H5D 109.5 . . ?
H5C C5 H5D 109.5 . . ?
C2 C1 H1B 109.5 . . ?
C2 C1 H1C 109.5 . . ?
H1B C1 H1C 109.5 . . ?
C2 C1 H1D 109.5 . . ?
H1B C1 H1D 109.5 . . ?
H1C C1 H1D 109.5 . . ?
C16 C18 H18A 109.5 . . ?
C16 C18 H18B 109.5 . . ?
H18A C18 H18B 109.5 . . ?
C16 C18 H18C 109.5 . . ?
H18A C18 H18C 109.5 . . ?
H18B C18 H18C 109.5 . . ?
O4 Cl1 O2 108.9(5) . . ?
O4 Cl1 O3 110.6(4) . . ?
O2 Cl1 O3 110.6(5) . . ?
O4 Cl1 O1 108.6(5) . . ?
O2 Cl1 O1 108.1(4) . . ?
O3 Cl1 O1 109.9(4) . . ?
C7 C11 H11A 109.5 . . ?
C7 C11 H11B 109.5 . . ?
H11A C11 H11B 109.5 . . ?
C7 C11 H11C 109.5 . . ?
H11A C11 H11C 109.5 . . ?
H11B C11 H11C 109.5 . . ?
C9 C10 H10A 109.5 . . ?
C9 C10 H10B 109.5 . . ?
H10A C10 H10B 109.5 . . ?
C9 C10 H10C 109.5 . . ?
H10A C10 H10C 109.5 . . ?
H10B C10 H10C 109.5 . . ?
Cu1 Cl2 Cu2 70.19(5) . . ?
C7 C12 H12A 109.5 . . ?
C7 C12 H12B 109.5 . . ?
H12A C12 H12B 109.5 . . ?
C7 C12 H12C 109.5 . . ?
H12A C12 H12C 109.5 . . ?
H12B C12 H12C 109.5 . . ?

loop_
_geom_bond_atom_site_label_1
_geom_bond_atom_site_label_2
_geom_bond_distance
_geom_bond_site_symmetry_2
_geom_bond_publ_flag
Cu1 O7 1.935(4) . ?
Cu1 O5 1.972(4) . ?
Cu1 N5 1.988(5) . ?
Cu1 N6 1.993(5) . ?
Cu1 Cl2 2.7324(19) . ?
Cu2 O6 1.920(4) . ?
Cu2 N4 1.956(5) . ?
Cu2 O5 1.969(4) . ?
Cu2 N3 1.983(5) . ?
Cu2 Cl2 2.749(2) . ?
Cu3 O8 1.911(4) . ?
Cu3 N1 1.960(5) . ?
Cu3 N2 1.966(5) . ?
Cu3 O5 1.977(4) . ?
N6 C14 1.291(7) . ?
N6 O8 1.363(6) . ?
O5 H5F 0.9800 . ?
O7 N4 1.378(6) . ?
N2 C2 1.281(7) . ?
N2 O6 1.371(6) . ?
N4 C9 1.284(7) . ?
C14 C15 1.492(8) . ?
C14 C13 1.498(8) . ?
C6 C4 1.516(9) . ?
C6 H6A 0.9600 . ?
C6 H6B 0.9600 . ?
C6 H6C 0.9600 . ?
N3 C7 1.493(7) . ?
N3 H3A 0.9000 . ?
N3 H3E 0.9000 . ?
N5 C16 1.492(8) . ?
N5 H5A 0.9000 . ?
N5 H5E 0.9000 . ?
C2 C3 1.497(9) . ?
C2 C1 1.512(9) . ?
C9 C10 1.489(9) . ?
C9 C8 1.503(8) . ?
N1 C4 1.495(7) . ?
N1 H1A 0.9000 . ?
N1 H1F 0.9000 . ?
C13 H13A 0.9600 . ?
C13 H13B 0.9600 . ?
C13 H13C 0.9600 . ?
C16 C17 1.518(9) . ?
C16 C18 1.534(8) . ?
C16 C15 1.541(9) . ?
C3 C4 1.539(9) . ?
C3 H3B 0.9700 . ?
C3 H3C 0.9700 . ?
C7 C8 1.522(9) . ?
C7 C11 1.525(9) . ?
C7 C12 1.556(8) . ?
C8 H8A 0.9700 . ?
C8 H8B 0.9700 . ?
C4 C5 1.531(8) . ?
C17 H17A 0.9600 . ?
C17 H17B 0.9600 . ?
C17 H17C 0.9600 . ?
C15 H15A 0.9700 . ?
C15 H15B 0.9700 . ?
C5 H5B 0.9600 . ?
C5 H5C 0.9600 . ?
C5 H5D 0.9600 . ?
C1 H1B 0.9600 . ?
C1 H1C 0.9600 . ?
C1 H1D 0.9600 . ?
C18 H18A 0.9600 . ?
C18 H18B 0.9600 . ?
C18 H18C 0.9600 . ?
Cl1 O4 1.377(6) . ?
Cl1 O2 1.385(6) . ?
Cl1 O3 1.389(5) . ?
Cl1 O1 1.415(6) . ?
C11 H11A 0.9600 . ?
C11 H11B 0.9600 . ?
C11 H11C 0.9600 . ?
C10 H10A 0.9600 . ?
C10 H10B 0.9600 . ?
C10 H10C 0.9600 . ?
C12 H12A 0.9600 . ?
C12 H12B 0.9600 . ?
C12 H12C 0.9600 . ?
